data_1551960
loop_
_publ_author_name
'Tian Qin'
'Sarah L. Skraba-Joiner'
'Zeinab G. Khalil'
'Richard P. Johnson'
'Robert J. Capon'
'John A. Porco Jr'

_publ_section_title
;
 Atropselective syntheses of (-) and (+) rugulotrosin A utilizing
 point-to-axial chirality transfer
;
_journal_name_full 'Nature Chemistry'
_journal_page_first 234
_journal_page_last 240
_journal_paper_doi 10.1038/nchem.2173
_journal_volume 7
_journal_year 2015
_chemical_absolute_configuration rmad
_chemical_formula_moiety 'C34 H34 O14, 0.48(C H2 Cl2)'
_chemical_formula_sum 'C34.48 H34.96 Cl0.96 O14'
_chemical_formula_weight 707.21
_space_group_crystal_system orthorhombic
_space_group_IT_number 20
_space_group_name_Hall 'C 2c 2'
_space_group_name_H-M_alt 'C 2 2 21'
_atom_sites_solution_hydrogens geom
_atom_sites_solution_primary direct
_atom_sites_solution_secondary difmap
_cell_angle_alpha 90
_cell_angle_beta 90
_cell_angle_gamma 90
_cell_formula_units_Z 4
_cell_length_a 9.8002(8)
_cell_length_b 11.4061(10)
_cell_length_c 30.952(3)
_cell_measurement_reflns_used 9192
_cell_measurement_temperature 100(2)
_cell_measurement_theta_max 66.629
_cell_measurement_theta_min 2.856
_cell_volume 3459.9(5)
_computing_cell_refinement 'SAINT v8.34A (Bruker, 2013)'
_computing_data_reduction 'SAINT v8.34A (Bruker, 2013)'
_computing_molecular_graphics 'Olex2 (Dolomanov et al., 2009)'
_computing_publication_material 'Olex2 (Dolomanov et al., 2009)'
_computing_structure_refinement 'XL (Sheldrick, 2008)'
_diffrn_ambient_temperature 100.0
_diffrn_measured_fraction_theta_full 0.986
_diffrn_measured_fraction_theta_max 0.986
_diffrn_measurement_device_type 'Bruker Proteum-R'
_diffrn_measurement_method '\w & \f scans'
_diffrn_radiation_type CuK\a
_diffrn_radiation_wavelength 1.54178
_diffrn_reflns_av_R_equivalents 0.0328
_diffrn_reflns_av_unetI/netI 0.0144
_diffrn_reflns_Laue_measured_fraction_full 0.986
_diffrn_reflns_Laue_measured_fraction_max 0.986
_diffrn_reflns_limit_h_max 11
_diffrn_reflns_limit_h_min -11
_diffrn_reflns_limit_k_max 13
_diffrn_reflns_limit_k_min -10
_diffrn_reflns_limit_l_max 36
_diffrn_reflns_limit_l_min -36
_diffrn_reflns_number 37641
_diffrn_reflns_point_group_measured_fraction_full 0.977
_diffrn_reflns_point_group_measured_fraction_max 0.977
_diffrn_reflns_theta_full 66.624
_diffrn_reflns_theta_max 66.624
_diffrn_reflns_theta_min 2.855
_diffrn_source 'rotating anode'
_diffrn_standards_decay_% 0
_diffrn_standards_interval_count 0
_diffrn_standards_number 0
_exptl_absorpt_coefficient_mu 1.543
_exptl_absorpt_correction_T_max 0.7528
_exptl_absorpt_correction_T_min 0.6941
_exptl_absorpt_correction_type multi-scan
_exptl_absorpt_process_details
;
SADABS-2012/1 (Bruker,2012) was used for absorption correction.
wR2(int) was 0.1138 before and 0.0516 after correction.
The Ratio of minimum to maximum transmission is 0.9220.
The \l/2 correction factor is 0.0015.
;
_exptl_crystal_colour colorless
_exptl_crystal_density_diffrn 1.358
_exptl_crystal_description block
_exptl_crystal_F_000 1480.3
_exptl_crystal_size_max 0.172
_exptl_crystal_size_mid 0.146
_exptl_crystal_size_min 0.112
_refine_diff_density_max 0.437
_refine_diff_density_min -0.352
_refine_diff_density_rms 0.123
_refine_ls_abs_structure_details
;
 Flack x determined using 1277 quotients [(I+)-(I-)]/[(I+)+(I-)]
 (Parsons and Flack (2004), Acta Cryst. A60, s61).
;
_refine_ls_abs_structure_Flack 0.039(10)
_refine_ls_extinction_coef .
_refine_ls_extinction_method none
_refine_ls_goodness_of_fit_ref 1.217
_refine_ls_hydrogen_treatment constr
_refine_ls_matrix_type full
_refine_ls_number_parameters 243
_refine_ls_number_reflns 2986
_refine_ls_number_restraints 244
_refine_ls_restrained_S_all 1.174
_refine_ls_R_factor_all 0.0398
_refine_ls_R_factor_gt 0.0394
_refine_ls_shift/su_max 0.000
_refine_ls_shift/su_mean 0.000
_refine_ls_structure_factor_coef Fsqd
_refine_ls_weighting_details 'w=1/[\s^2^(Fo^2^)+(0.0628P)^2^+4.8498P] where P=(Fo^2^+2Fc^2^)/3'
_refine_ls_weighting_scheme calc
_refine_ls_wR_factor_gt 0.1254
_refine_ls_wR_factor_ref 0.1259
_reflns_Friedel_coverage 0.750
_reflns_Friedel_fraction_full 0.948
_reflns_Friedel_fraction_max 0.965
_reflns_number_gt 2960
_reflns_number_total 2986
_reflns_threshold_expression 'I > 2\s(I)'
_cod_data_source_file nchem.2173-s2.cif
_cod_data_source_block tian11a_0m
_cod_database_code 1551960
_shelx_space_group_comment
;
The symmetry employed for this shelxl refinement is uniquely defined
by the following loop, which should always be used as a source of
symmetry information in preference to the above space-group names.
They are only intended as comments.
;
_olex2_refinement_description
;
1. Fixed Uiso
 At 1.2 times of:
  All C(H) groups, All C(H,H) groups
 At 1.5 times of:
  All C(H,H,H) groups, All O(H) groups
2. Restrained distances
 C2-C1A
 1.54 with sigma of 0.02
 C2-C1B
 1.54 with sigma of 0.02
 C1S-Cl2S
 1.65 with sigma of 0.02
 C1S-Cl1S
 1.65 with sigma of 0.02
3. Rigid bond restraints
 All non-hydrogen atoms
 with sigma for 1-2 distances of 0.01 and sigma for 1-3 distances of 0.01
4. Uiso/Uaniso restraints and constraints
All non-hydrogen atoms have similar U: within 1.7A with sigma of 0.04 and sigma
for terminal atoms of 0.08
Uanis(C1A) = Uanis(C1B)
Uanis(Cl1S) = Uanis(Cl2S)
Uanis(C1S) = Uanis(Cl2S)
5. Others
 Sof(C1B)=Sof(H1BA)=Sof(H1BB)=Sof(H1BC)=1-FVAR(1)
 Sof(C1A)=Sof(H1AA)=Sof(H1AB)=Sof(H1AC)=FVAR(1)
 Sof(Cl1S)=Sof(C1S)=Sof(H1SA)=Sof(H1SB)=Sof(Cl2S)=FVAR(2)
6.a Ternary CH refined with riding coordinates:
 C14(H14)
6.b Secondary CH2 refined with riding coordinates:
 C1S(H1SA,H1SB), C12(H12A,H12B), C13(H13A,H13B)
6.c Aromatic/amide H refined with riding coordinates:
 C7(H7A)
6.d Idealised Me refined as rotating group:
 C17(H17A,H17B,H17C), C18(H18A,H18B,H18C), C1A(H1AA,H1AB,H1AC), C1B(H1BA,H1BB,
 H1BC)
6.e Idealised tetrahedral OH refined as rotating group:
 O4(H4), O7(H7)
;
_olex2_submission_special_instructions 'No special instructions were received'

loop_
_space_group_symop_operation_xyz
'x, y, z'
'x, -y, -z'
'-x, y, -z+1/2'
'-x, -y, z+1/2'
'x+1/2, y+1/2, z'
'x+1/2, -y+1/2, -z'
'-x+1/2, y+1/2, -z+1/2'
'-x+1/2, -y+1/2, z+1/2'

loop_
_atom_site_label
_atom_site_type_symbol
_atom_site_fract_x
_atom_site_fract_y
_atom_site_fract_z
_atom_site_U_iso_or_equiv
_atom_site_adp_type
_atom_site_occupancy
_atom_site_site_symmetry_order
_atom_site_calc_flag
_atom_site_refinement_flags_posn
_atom_site_refinement_flags_adp
_atom_site_refinement_flags_occupancy
_atom_site_disorder_assembly
_atom_site_disorder_group
O1 O 0.1684(3) 0.7447(3) 0.28747(8) 0.0287(6) Uani 1 1 d . U . . .
O2 O 0.2166(3) 0.8286(2) 0.39773(7) 0.0203(6) Uani 1 1 d . U . . .
O3 O 0.3406(3) 0.7130(3) 0.33401(10) 0.0314(7) Uani 1 1 d . U . . .
O4 O 0.0492(3) 0.4547(2) 0.44736(8) 0.0248(6) Uani 1 1 d . U . . .
H4 H -0.0031 0.4639 0.4261 0.037 Uiso 1 1 calc GR . . . .
O5 O -0.0676(3) 0.5646(2) 0.38507(8) 0.0254(6) Uani 1 1 d . U . . .
O6 O -0.2297(2) 0.7463(3) 0.36335(9) 0.0289(6) Uani 1 1 d . U . . .
O7 O 0.2441(3) 0.9918(2) 0.32463(8) 0.0233(6) Uani 1 1 d . U . . .
H7 H 0.2928 1.0238 0.3436 0.035 Uiso 1 1 calc GR . . . .
Cl1S Cl 0.6383(5) 0.6378(4) 0.45668(13) 0.0368(11) Uani 0.239(4) 1 d D U P A -1
C1S C 0.756(2) 0.540(2) 0.4777(6) 0.0368(11) Uani 0.239(4) 1 d D U P A -1
H1SA H 0.7737 0.4791 0.4557 0.044 Uiso 0.239(4) 1 calc R . P A -1
H1SB H 0.8425 0.5829 0.4825 0.044 Uiso 0.239(4) 1 calc R . P A -1
Cl2S Cl 0.7116(5) 0.4711(5) 0.52533(15) 0.0368(11) Uani 0.239(4) 1 d D U P A -1
C17 C 0.2476(6) 0.6850(4) 0.25443(14) 0.0433(12) Uani 1 1 d . U . . .
H17A H 0.2632 0.6035 0.2632 0.065 Uiso 1 1 calc GR . . . .
H17B H 0.3355 0.7248 0.2508 0.065 Uiso 1 1 calc GR . . . .
H17C H 0.1975 0.6865 0.2270 0.065 Uiso 1 1 calc GR . . . .
C16 C 0.2305(3) 0.7534(3) 0.32577(10) 0.0198(7) Uani 1 1 d . U . . .
C15 C 0.1401(3) 0.8205(3) 0.35823(10) 0.0167(7) Uani 1 1 d . U . . .
C6 C 0.2211(3) 0.7323(3) 0.42383(10) 0.0184(7) Uani 1 1 d . U . . .
C5 C 0.1288(3) 0.6390(3) 0.41925(10) 0.0158(7) Uani 1 1 d . U . . .
C4 C 0.1361(3) 0.5462(3) 0.44987(11) 0.0170(7) Uani 1 1 d . U . . .
C3 C 0.2290(4) 0.5485(3) 0.48375(10) 0.0181(7) Uani 1 1 d . U . . .
C7 C 0.3156(4) 0.7339(4) 0.45688(12) 0.0298(9) Uani 1 1 d . U . . .
H7A H 0.3795 0.7963 0.4588 0.036 Uiso 1 1 calc R . . . .
C2 C 0.3175(4) 0.6440(4) 0.48739(12) 0.0281(9) Uani 1 1 d D U . . .
C8 C 0.0166(3) 0.6470(3) 0.38873(10) 0.0164(7) Uani 1 1 d . U . . .
C9 C 0.0062(3) 0.7572(3) 0.36487(10) 0.0157(7) Uani 1 1 d . U . . .
C11 C -0.1156(4) 0.8057(3) 0.35324(11) 0.0200(7) Uani 1 1 d . U . . .
C18 C -0.3626(4) 0.7967(4) 0.35610(14) 0.0343(10) Uani 1 1 d . U . . .
H18A H -0.4320 0.7485 0.3704 0.051 Uiso 1 1 calc GR . . . .
H18B H -0.3810 0.7996 0.3250 0.051 Uiso 1 1 calc GR . . . .
H18C H -0.3650 0.8763 0.3680 0.051 Uiso 1 1 calc GR . . . .
C12 C -0.1278(4) 0.9223(3) 0.33186(12) 0.0240(8) Uani 1 1 d . U . . .
H12A H -0.1586 0.9807 0.3534 0.029 Uiso 1 1 calc R . . . .
H12B H -0.1981 0.9177 0.3089 0.029 Uiso 1 1 calc R . . . .
C13 C 0.0060(4) 0.9633(3) 0.31203(11) 0.0224(8) Uani 1 1 d . U . . .
H13A H 0.0253 0.9170 0.2857 0.027 Uiso 1 1 calc R . . . .
H13B H -0.0020 1.0467 0.3036 0.027 Uiso 1 1 calc R . . . .
C14 C 0.1227(4) 0.9489(3) 0.34388(10) 0.0185(7) Uani 1 1 d . U . . .
H14 H 0.1024 0.9975 0.3700 0.022 Uiso 1 1 calc R . . . .
C1A C 0.408(2) 0.652(2) 0.5265(5) 0.049(3) Uani 0.75(6) 1 d D U P B 1
H1AA H 0.3525 0.6647 0.5523 0.073 Uiso 0.75(6) 1 calc GR . P B 1
H1AB H 0.4719 0.7178 0.5230 0.073 Uiso 0.75(6) 1 calc GR . P B 1
H1AC H 0.4601 0.5791 0.5296 0.073 Uiso 0.75(6) 1 calc GR . P B 1
C1B C 0.433(6) 0.662(6) 0.5205(18) 0.049(3) Uani 0.25(6) 1 d D U P B 2
H1BA H 0.4264 0.7409 0.5329 0.073 Uiso 0.25(6) 1 calc GR . P B 2
H1BB H 0.5217 0.6533 0.5061 0.073 Uiso 0.25(6) 1 calc GR . P B 2
H1BC H 0.4252 0.6036 0.5436 0.073 Uiso 0.25(6) 1 calc GR . P B 2

loop_
_atom_site_aniso_label
_atom_site_aniso_U_11
_atom_site_aniso_U_22
_atom_site_aniso_U_33
_atom_site_aniso_U_23
_atom_site_aniso_U_13
_atom_site_aniso_U_12
O1 0.0388(15) 0.0313(15) 0.0159(12) -0.0034(11) -0.0006(10) 0.0126(13)
O2 0.0258(13) 0.0198(13) 0.0153(11) 0.0061(9) -0.0087(10) -0.0071(10)
O3 0.0200(12) 0.0391(17) 0.0352(15) 0.0050(13) 0.0019(11) 0.0063(12)
O4 0.0267(13) 0.0186(14) 0.0291(14) 0.0076(11) -0.0081(11) -0.0071(11)
O5 0.0211(12) 0.0250(14) 0.0301(14) 0.0067(11) -0.0097(10) -0.0068(11)
O6 0.0135(12) 0.0303(15) 0.0431(15) 0.0039(13) -0.0049(11) 0.0003(11)
O7 0.0265(13) 0.0262(14) 0.0173(11) 0.0046(10) -0.0026(10) -0.0094(11)
Cl1S 0.041(2) 0.0406(19) 0.0284(16) 0.0012(12) 0.0003(13) 0.0057(14)
C1S 0.041(2) 0.0406(19) 0.0284(16) 0.0012(12) 0.0003(13) 0.0057(14)
Cl2S 0.041(2) 0.0406(19) 0.0284(16) 0.0012(12) 0.0003(13) 0.0057(14)
C17 0.063(3) 0.046(3) 0.0208(19) -0.0029(18) 0.0117(19) 0.018(2)
C16 0.0195(16) 0.0205(18) 0.0193(16) 0.0050(14) 0.0017(13) -0.0020(14)
C15 0.0157(16) 0.0211(18) 0.0133(15) 0.0004(12) -0.0048(12) -0.0017(13)
C6 0.0230(16) 0.0177(18) 0.0145(15) 0.0039(13) -0.0008(13) -0.0026(14)
C5 0.0146(15) 0.0190(17) 0.0138(15) 0.0002(13) 0.0003(12) -0.0017(13)
C4 0.0161(16) 0.0163(17) 0.0185(16) -0.0001(13) 0.0036(13) -0.0017(14)
C3 0.0227(17) 0.0164(18) 0.0152(15) 0.0020(14) 0.0000(13) -0.0016(14)
C7 0.033(2) 0.029(2) 0.0269(19) 0.0102(16) -0.0162(16) -0.0143(18)
C2 0.033(2) 0.028(2) 0.0232(18) 0.0073(15) -0.0145(16) -0.0085(18)
C8 0.0147(15) 0.0198(17) 0.0148(15) -0.0022(13) 0.0016(12) -0.0008(14)
C9 0.0166(15) 0.0181(16) 0.0123(14) -0.0020(13) -0.0009(12) -0.0028(14)
C11 0.0194(16) 0.0211(18) 0.0194(16) -0.0047(13) -0.0033(13) 0.0004(14)
C18 0.0176(18) 0.047(3) 0.038(2) -0.0031(19) -0.0022(16) 0.0096(18)
C12 0.0231(17) 0.0233(19) 0.0255(18) 0.0006(15) -0.0069(15) 0.0046(15)
C13 0.0292(19) 0.0198(19) 0.0181(16) 0.0021(14) -0.0065(14) 0.0019(16)
C14 0.0251(17) 0.0175(18) 0.0128(14) 0.0023(12) -0.0022(14) -0.0021(15)
C1A 0.069(7) 0.040(5) 0.036(5) 0.028(4) -0.035(5) -0.034(5)
C1B 0.069(7) 0.040(5) 0.036(5) 0.028(4) -0.035(5) -0.034(5)

loop_
_atom_type_symbol
_atom_type_description
_atom_type_scat_dispersion_real
_atom_type_scat_dispersion_imag
_atom_type_scat_source
C C 0.0181 0.0091 'International Tables Vol C Tables 4.2.6.8 and 6.1.1.4'
H H 0.0000 0.0000 'International Tables Vol C Tables 4.2.6.8 and 6.1.1.4'
O O 0.0492 0.0322 'International Tables Vol C Tables 4.2.6.8 and 6.1.1.4'
Cl Cl 0.3639 0.7018 'International Tables Vol C Tables 4.2.6.8 and 6.1.1.4'

loop_
_geom_angle_atom_site_label_1
_geom_angle_atom_site_label_2
_geom_angle_atom_site_label_3
_geom_angle
_geom_angle_site_symmetry_1
_geom_angle_site_symmetry_3
C16 O1 C17 114.6(3) . .
C6 O2 C15 118.0(3) . .
C4 O4 H4 109.5 . .
C11 O6 C18 121.0(3) . .
C14 O7 H7 109.5 . .
Cl1S C1S H1SA 108.1 . .
Cl1S C1S H1SB 108.1 . .
H1SA C1S H1SB 107.3 . .
Cl2S C1S Cl1S 116.6(12) . .
Cl2S C1S H1SA 108.1 . .
Cl2S C1S H1SB 108.1 . .
O1 C17 H17A 109.5 . .
O1 C17 H17B 109.5 . .
O1 C17 H17C 109.5 . .
H17A C17 H17B 109.5 . .
H17A C17 H17C 109.5 . .
H17B C17 H17C 109.5 . .
O1 C16 C15 110.7(3) . .
O3 C16 O1 124.7(3) . .
O3 C16 C15 124.6(3) . .
O2 C15 C16 106.7(3) . .
O2 C15 C9 111.6(3) . .
O2 C15 C14 104.0(3) . .
C9 C15 C16 110.5(3) . .
C9 C15 C14 113.4(3) . .
C14 C15 C16 110.4(3) . .
O2 C6 C5 122.0(3) . .
O2 C6 C7 116.8(3) . .
C7 C6 C5 121.1(3) . .
C6 C5 C4 117.7(3) . .
C6 C5 C8 120.4(3) . .
C4 C5 C8 121.2(3) . .
O4 C4 C5 120.4(3) . .
O4 C4 C3 118.1(3) . .
C3 C4 C5 121.5(3) . .
C4 C3 C3 119.6(3) . 2_566
C4 C3 C2 118.8(3) . .
C2 C3 C3 121.5(3) . 2_566
C6 C7 H7A 119.9 . .
C6 C7 C2 120.1(4) . .
C2 C7 H7A 119.9 . .
C3 C2 C1A 118.7(9) . .
C3 C2 C1B 128(2) . .
C7 C2 C3 120.7(3) . .
C7 C2 C1A 120.5(9) . .
C7 C2 C1B 111(2) . .
O5 C8 C5 120.6(3) . .
O5 C8 C9 123.5(3) . .
C5 C8 C9 115.8(3) . .
C8 C9 C15 114.7(3) . .
C11 C9 C15 122.0(3) . .
C11 C9 C8 122.9(3) . .
O6 C11 C9 117.6(3) . .
O6 C11 C12 119.1(3) . .
C9 C11 C12 123.3(3) . .
O6 C18 H18A 109.5 . .
O6 C18 H18B 109.5 . .
O6 C18 H18C 109.5 . .
H18A C18 H18B 109.5 . .
H18A C18 H18C 109.5 . .
H18B C18 H18C 109.5 . .
C11 C12 H12A 109.1 . .
C11 C12 H12B 109.1 . .
C11 C12 C13 112.6(3) . .
H12A C12 H12B 107.8 . .
C13 C12 H12A 109.1 . .
C13 C12 H12B 109.1 . .
C12 C13 H13A 109.5 . .
C12 C13 H13B 109.5 . .
H13A C13 H13B 108.1 . .
C14 C13 C12 110.7(3) . .
C14 C13 H13A 109.5 . .
C14 C13 H13B 109.5 . .
O7 C14 C15 110.8(3) . .
O7 C14 C13 108.8(3) . .
O7 C14 H14 108.4 . .
C15 C14 H14 108.4 . .
C13 C14 C15 111.9(3) . .
C13 C14 H14 108.4 . .
C2 C1A H1AA 109.5 . .
C2 C1A H1AB 109.5 . .
C2 C1A H1AC 109.5 . .
H1AA C1A H1AB 109.5 . .
H1AA C1A H1AC 109.5 . .
H1AB C1A H1AC 109.5 . .
C2 C1B H1BA 109.5 . .
C2 C1B H1BB 109.5 . .
C2 C1B H1BC 109.5 . .
H1BA C1B H1BB 109.5 . .
H1BA C1B H1BC 109.5 . .
H1BB C1B H1BC 109.5 . .

loop_
_geom_bond_atom_site_label_1
_geom_bond_atom_site_label_2
_geom_bond_distance
_geom_bond_site_symmetry_2
O1 C17 1.453(5) .
O1 C16 1.336(4) .
O2 C15 1.437(4) .
O2 C6 1.364(4) .
O3 C16 1.201(4) .
O4 H4 0.8400 .
O4 C4 1.350(4) .
O5 C8 1.257(4) .
O6 C11 1.344(5) .
O6 C18 1.441(4) .
O7 H7 0.8400 .
O7 C14 1.418(4) .
Cl1S C1S 1.729(18) .
C1S H1SA 0.9900 .
C1S H1SB 0.9900 .
C1S Cl2S 1.727(17) .
C17 H17A 0.9800 .
C17 H17B 0.9800 .
C17 H17C 0.9800 .
C16 C15 1.543(5) .
C15 C9 1.512(4) .
C15 C14 1.540(5) .
C6 C5 1.404(5) .
C6 C7 1.380(5) .
C5 C4 1.423(5) .
C5 C8 1.452(5) .
C4 C3 1.389(5) .
C3 C3 1.495(6) 2_566
C3 C2 1.396(5) .
C7 H7A 0.9500 .
C7 C2 1.394(5) .
C2 C1A 1.506(10) .
C2 C1B 1.54(3) .
C8 C9 1.461(5) .
C9 C11 1.364(5) .
C11 C12 1.490(5) .
C18 H18A 0.9800 .
C18 H18B 0.9800 .
C18 H18C 0.9800 .
C12 H12A 0.9900 .
C12 H12B 0.9900 .
C12 C13 1.521(5) .
C13 H13A 0.9900 .
C13 H13B 0.9900 .
C13 C14 1.518(5) .
C14 H14 1.0000 .
C1A H1AA 0.9800 .
C1A H1AB 0.9800 .
C1A H1AC 0.9800 .
C1B H1BA 0.9800 .
C1B H1BB 0.9800 .
C1B H1BC 0.9800 .

loop_
_geom_torsion_atom_site_label_1
_geom_torsion_atom_site_label_2
_geom_torsion_atom_site_label_3
_geom_torsion_atom_site_label_4
_geom_torsion
_geom_torsion_site_symmetry_1
_geom_torsion_site_symmetry_2
_geom_torsion_site_symmetry_3
_geom_torsion_site_symmetry_4
O1 C16 C15 O2 -178.3(3) . . . .
O1 C16 C15 C9 60.3(4) . . . .
O1 C16 C15 C14 -65.8(4) . . . .
O2 C15 C9 C8 -48.0(4) . . . .
O2 C15 C9 C11 125.7(3) . . . .
O2 C15 C14 O7 78.0(3) . . . .
O2 C15 C14 C13 -160.3(3) . . . .
O2 C6 C5 C4 -175.9(3) . . . .
O2 C6 C5 C8 -5.6(5) . . . .
O2 C6 C7 C2 173.8(4) . . . .
O3 C16 C15 O2 2.7(5) . . . .
O3 C16 C15 C9 -118.7(4) . . . .
O3 C16 C15 C14 115.2(4) . . . .
O4 C4 C3 C3 -0.6(5) . . . 2_566
O4 C4 C3 C2 -178.5(3) . . . .
O5 C8 C9 C15 -154.6(3) . . . .
O5 C8 C9 C11 31.8(5) . . . .
O6 C11 C12 C13 -164.9(3) . . . .
C17 O1 C16 O3 -2.4(6) . . . .
C17 O1 C16 C15 178.6(3) . . . .
C16 C15 C9 C8 70.5(4) . . . .
C16 C15 C9 C11 -115.8(3) . . . .
C16 C15 C14 O7 -36.1(4) . . . .
C16 C15 C14 C13 85.6(4) . . . .
C15 O2 C6 C5 -16.3(5) . . . .
C15 O2 C6 C7 167.6(3) . . . .
C15 C9 C11 O6 -175.2(3) . . . .
C15 C9 C11 C12 2.1(5) . . . .
C6 O2 C15 C16 -78.6(3) . . . .
C6 O2 C15 C9 42.1(4) . . . .
C6 O2 C15 C14 164.7(3) . . . .
C6 C5 C4 O4 179.4(3) . . . .
C6 C5 C4 C3 1.4(5) . . . .
C6 C5 C8 O5 -178.8(3) . . . .
C6 C5 C8 C9 -1.4(5) . . . .
C6 C7 C2 C3 3.3(6) . . . .
C6 C7 C2 C1A -172.6(11) . . . .
C6 C7 C2 C1B 179(3) . . . .
C5 C6 C7 C2 -2.3(6) . . . .
C5 C4 C3 C3 177.4(3) . . . 2_566
C5 C4 C3 C2 -0.5(5) . . . .
C5 C8 C9 C15 28.1(4) . . . .
C5 C8 C9 C11 -145.5(3) . . . .
C4 C5 C8 O5 -8.8(5) . . . .
C4 C5 C8 C9 168.5(3) . . . .
C4 C3 C2 C7 -1.9(6) . . . .
C4 C3 C2 C1A 174.1(11) . . . .
C4 C3 C2 C1B -176(4) . . . .
C3 C3 C2 C7 -179.7(4) 2_566 . . .
C3 C3 C2 C1A -3.7(12) 2_566 . . .
C3 C3 C2 C1B 6(4) 2_566 . . .
C7 C6 C5 C4 0.0(5) . . . .
C7 C6 C5 C8 170.3(3) . . . .
C8 C5 C4 O4 9.2(5) . . . .
C8 C5 C4 C3 -168.8(3) . . . .
C8 C9 C11 O6 -2.1(5) . . . .
C8 C9 C11 C12 175.2(3) . . . .
C9 C15 C14 O7 -160.6(3) . . . .
C9 C15 C14 C13 -39.0(4) . . . .
C9 C11 C12 C13 17.9(5) . . . .
C11 C12 C13 C14 -47.7(4) . . . .
C18 O6 C11 C9 173.8(3) . . . .
C18 O6 C11 C12 -3.6(5) . . . .
C12 C13 C14 O7 -178.0(3) . . . .
C12 C13 C14 C15 59.1(4) . . . .
C14 C15 C9 C8 -165.0(3) . . . .
C14 C15 C9 C11 8.6(4) . . . .

loop_
_smtbx_masks_void_nr
_smtbx_masks_void_average_x
_smtbx_masks_void_average_y
_smtbx_masks_void_average_z
_smtbx_masks_void_volume
_smtbx_masks_void_count_electrons
1 0.000 0.469 0.250 57.2 9.2
2 0.000 0.531 0.750 57.2 9.3
3 0.500 0.031 0.750 57.2 9.3
4 0.500 0.969 0.250 57.2 9.2
